data_4121611
loop_
_publ_author_name
'Zhang, Qiang'
'Peng, Hanqing'
'Zhang, Guishan'
'Lu, Qiongqiong'
'Chang, Jian'
'Dong, Yeye'
'Shi, Xianying'
'Wei, Junfa'

_publ_section_title
;
 Facile Bottom-Up Synthesis of Coronene-based 3-Fold Symmetrical and
 Highly Substituted Nanographenes from Simple Aromatics.
;
_journal_issue 13
_journal_name_full 'Journal of the American Chemical Society'
_journal_page_first 5057
_journal_page_last 5064
_journal_paper_doi 10.1021/ja413018f
_journal_volume 136
_journal_year 2014
_chemical_formula_moiety 'C66 H66 O6 S3'
_chemical_formula_sum 'C66 H66 O6 S3'
_chemical_formula_weight 1051.37
_chemical_name_systematic
;
 ? 
;
_space_group_crystal_system triclinic
_space_group_IT_number 2
_space_group_name_Hall '-P 1'
_space_group_name_H-M_alt 'P -1'
_symmetry_space_group_name_Hall '-P 1'
_symmetry_space_group_name_H-M 'P -1'
_atom_sites_solution_hydrogens geom
_atom_sites_solution_primary iterative
_atom_sites_solution_secondary difmap
_audit_creation_date 2013-06-26
_audit_creation_method
;
  Olex2 1.2
  (compiled Apr 23 2013 17:54:37, GUI svn.r4466)
;
_cell_angle_alpha 98.703(11)
_cell_angle_beta 95.789(10)
_cell_angle_gamma 108.038(15)
_cell_formula_units_Z 2
_cell_length_a 12.1545(19)
_cell_length_b 13.507(2)
_cell_length_c 19.3873(17)
_cell_measurement_reflns_used 5652
_cell_measurement_temperature 105(7)
_cell_measurement_theta_max 27.3940
_cell_measurement_theta_min 3.2270
_cell_volume 2954.4(8)
_computing_cell_refinement
;
CrysAlisPro, Agilent Technologies,
Version 1.171.36.28 (release 01-02-2013 CrysAlis171 .NET)
(compiled Feb  1 2013,16:14:44)
;
_computing_data_collection
;
CrysAlisPro, Agilent Technologies,
Version 1.171.36.28 (release 01-02-2013 CrysAlis171 .NET)
(compiled Feb  1 2013,16:14:44)
;
_computing_data_reduction
;
CrysAlisPro, Agilent Technologies,
Version 1.171.36.28 (release 01-02-2013 CrysAlis171 .NET)
(compiled Feb  1 2013,16:14:44)
;
_computing_molecular_graphics
;
O. V. Dolomanov, L. J. Bourhis, R. J. Gildea, J. A. K. Howard and H. Puschmann,
OLEX2: a complete structure solution, refinement and analysis program.
J. Appl. Cryst. (2009). 42, 339-341.
;
_computing_publication_material
;
O. V. Dolomanov, L. J. Bourhis, R. J. Gildea, J. A. K. Howard and H. Puschmann,
OLEX2: a complete structure solution, refinement and analysis program.
J. Appl. Cryst. (2009). 42, 339-341.
;
_computing_structure_refinement
;
olex2.refine (L.J. Bourhis, O.V. Dolomanov, R.J. Gildea, J.A.K. Howard,
H. Puschmann, in preparation, 2011)
;
_computing_structure_solution
;
olex2.solve (L.J. Bourhis, O.V. Dolomanov, R.J. Gildea, J.A.K. Howard,
H. Puschmann, in preparation, 2011)
;
_diffrn_ambient_temperature 105(7)
_diffrn_detector_area_resol_mean 16.0733
_diffrn_measured_fraction_theta_full 0.9902
_diffrn_measured_fraction_theta_max 0.8747
_diffrn_measurement_details
;
  1 omega  -80.00  -27.20   1.2000   16.0000
omega____ theta____ kappa____ phi______ frames
    -      -19.3700  126.0000  -29.0000 44

  2 omega -102.00  -55.20   1.2000   16.0000
omega____ theta____ kappa____ phi______ frames
    -      -19.3700  178.0000  150.0000 39

  3 omega  -66.00  -38.40   1.2000   16.0000
omega____ theta____ kappa____ phi______ frames
    -      -19.3700  -77.0000  -60.0000 23

  4 omega  -40.00   20.00   1.2000   16.0000
omega____ theta____ kappa____ phi______ frames
    -       22.8075  -38.0000  -60.0000 50

  5 omega   46.00   72.40   1.2000   16.0000
omega____ theta____ kappa____ phi______ frames
    -       22.8075  178.0000  -30.0000 22

  6 omega   -1.00   56.60   1.2000   16.0000
omega____ theta____ kappa____ phi______ frames
    -       22.8075   57.0000 -150.0000 48

  7 omega   80.00  105.20   1.2000   16.0000
omega____ theta____ kappa____ phi______ frames
    -       22.8075  178.0000  -30.0000 21

  8 omega  -54.00   78.00   1.2000   16.0000
omega____ theta____ kappa____ phi______ frames
    -       22.8075  -19.0000    0.0000 110

  9 omega   38.00   66.80   1.2000   16.0000
omega____ theta____ kappa____ phi______ frames
    -       22.8075   57.0000   30.0000 24
;
_diffrn_measurement_device_type 'SuperNova, Dual, Cu at zero, Eos'
_diffrn_measurement_method '\w scans'
_diffrn_orient_matrix_UB_11 -0.0413011000
_diffrn_orient_matrix_UB_12 -0.0511593000
_diffrn_orient_matrix_UB_13 -0.0137677000
_diffrn_orient_matrix_UB_21 -0.0022974000
_diffrn_orient_matrix_UB_22 -0.0101414000
_diffrn_orient_matrix_UB_23 0.0348257000
_diffrn_orient_matrix_UB_31 -0.0465254000
_diffrn_orient_matrix_UB_32 0.0211058000
_diffrn_orient_matrix_UB_33 0.0026428000
_diffrn_radiation_monochromator mirror
_diffrn_radiation_type 'Mo K\a'
_diffrn_radiation_wavelength 0.7107
_diffrn_reflns_av_R_equivalents 0.0387
_diffrn_reflns_av_unetI/netI 0.0697
_diffrn_reflns_limit_h_max 14
_diffrn_reflns_limit_h_min -15
_diffrn_reflns_limit_k_max 16
_diffrn_reflns_limit_k_min -16
_diffrn_reflns_limit_l_max 23
_diffrn_reflns_limit_l_min -22
_diffrn_reflns_number 21794
_diffrn_reflns_theta_full 25.50
_diffrn_reflns_theta_max 26.02
_diffrn_reflns_theta_min 3.00
_diffrn_source 'SuperNova (Mo) X-ray Source'
_exptl_absorpt_coefficient_mu 0.175
_exptl_absorpt_correction_T_max 1.00000
_exptl_absorpt_correction_T_min 0.84009
_exptl_absorpt_correction_type multi-scan
_exptl_absorpt_process_details
;
CrysAlisPro, Agilent Technologies,
Version 1.171.36.28 (release 01-02-2013 CrysAlis171 .NET)
(compiled Feb  1 2013,16:14:44)
Empirical absorption correction using spherical harmonics,
 implemented in SCALE3 ABSPACK scaling algorithm.
;
_exptl_crystal_colour 'clear light yellow'
_exptl_crystal_density_diffrn 1.182
_exptl_crystal_density_method 'not measured'
_exptl_crystal_description block
_exptl_crystal_F_000 1116
_exptl_crystal_size_max 0.3
_exptl_crystal_size_mid 0.26
_exptl_crystal_size_min 0.25
_platon_squeeze_details
;
;
_refine_diff_density_max 0.498
_refine_diff_density_min -0.570
_refine_diff_density_rms 0.075
_refine_ls_extinction_method none
_refine_ls_goodness_of_fit_ref 0.946
_refine_ls_hydrogen_treatment mixed
_refine_ls_matrix_type full
_refine_ls_number_parameters 740
_refine_ls_number_reflns 11472
_refine_ls_number_restraints 126
_refine_ls_restrained_S_all 0.952
_refine_ls_R_factor_all 0.1000
_refine_ls_R_factor_gt 0.0734
_refine_ls_shift/su_max 0.000
_refine_ls_shift/su_mean 0.000
_refine_ls_structure_factor_coef Fsqd
_refine_ls_weighting_details 'calc w=1/[\s^2^(Fo^2^)+(0.1132P)^2^+3.9724P] where P=(Fo^2^+2Fc^2^)/3'
_refine_ls_weighting_scheme calc
_refine_ls_wR_factor_gt 0.1964
_refine_ls_wR_factor_ref 0.2162
_reflns_number_gt 7925
_reflns_number_total 11472
_reflns_threshold_expression >2sigma(I)
_cod_data_source_file ja413018f_si_005.cif
_cod_data_source_block shanshda0529_1
_cod_database_code 4121611
_reflns_odcompleteness_completeness 99.02
_reflns_odcompleteness_iscentric 1
_reflns_odcompleteness_theta 26.32
_olex2_refinement_description
;
1. Shared sites
{C1B, S1A}
{S1B, C1A}
{S2A, C3B}
{C3A, S2B}
{C2B, S3A}
{S3B, C2A}
2. Others
 Fixed Sof: S1A(0.6) S1B(0.4) S2A(0.6) S2B(0.4) S3A(0.6) S3B(0.4) C1A(0.6)
 H1A(0.6) C1B(0.4) H1B(0.4) C2A(0.6) H2A(0.6) C2B(0.4) H2B(0.4) C3A(0.6)
 H3A(0.6) C3B(0.4) H3B(0.4) H59A(0.7) H59B(0.7) H59C(0.3) H59D(0.3) C60A(0.7)
 H60A(0.7) H60B(0.7) C60B(0.3) H60C(0.3) H60D(0.3) C61A(0.7) H61A(0.7)
 H61B(0.7) H61C(0.7) C61B(0.3) H61D(0.3) H61E(0.3) H61F(0.3) C62A(0.6)
 H62A(0.6) C62B(0.4) H62B(0.4) C63A(0.6) H63A(0.6) C63B(0.4) H63B(0.4)
 C64A(0.6) H64A(0.6) C64B(0.4) H64B(0.4)
 Fixed Uiso: H1A(0.031) H1B(0.039) H2A(0.038) H2B(0.038) H3A(0.036) H3B(0.039)
 H6(0.029) H9(0.028) H17(0.025) H20(0.03) H34(0.025) H37(0.026) H38A(0.035)
 H38B(0.035) H48A(0.035) H48B(0.035) H40A(0.035) H40B(0.035) H39A(0.034)
 H39B(0.034) H41A(0.06) H41B(0.06) H41C(0.06) H42A(0.041) H42B(0.041)
 H43A(0.054) H43B(0.054) H44A(0.078) H44B(0.078) H45A(0.15) H45B(0.15)
 H45C(0.15) H46A(0.036) H46B(0.036) H47A(0.038) H47B(0.038) H49A(0.063)
 H49B(0.063) H49C(0.063) H50A(0.03) H50B(0.03) H51A(0.029) H51B(0.029)
 H52A(0.033) H52B(0.033) H53A(0.049) H53B(0.049) H53C(0.049) H54A(0.037)
 H54B(0.037) H55A(0.048) H55B(0.048) H56A(0.073) H56B(0.073) H57A(0.144)
 H57B(0.144) H57C(0.144) H58A(0.071) H58B(0.071) H59A(0.109) H59B(0.109)
 H59C(0.109) H59D(0.109) H60A(0.073) H60B(0.073) H60C(0.097) H60D(0.097)
 H61A(0.134) H61B(0.134) H61C(0.134) H61D(0.128) H61E(0.128) H61F(0.128)
 H62A(0.035) H62B(0.029) H63A(0.034) H63B(0.03) H64A(0.04) H64B(0.035)
 Fixed X: H1A(0.7841) H1B(0.9296) H2A(0.3966) H2B(0.4693) H3A(0.8107)
 H3B(0.5798) H6(0.6016) H9(0.3987) H17(0.8341) H20(0.7617) H34(0.3365)
 H37(0.4128) H38A(1.0013) H38B(0.8849) H39A(0.9756) H39B(1.0263) H41A(1.216)
 H41B(1.1629) H41C(1.2824) H42A(0.5381) H42B(0.6393) H43A(0.5889) H43B(0.4622)
 H44A(0.5371) H44B(0.6649) H45A(0.6064) H45B(0.4881) H45C(0.6065) H46A(0.378)
 H46B(0.2615) H47A(0.2144) H47B(0.1962) H49A(0.3185) H49B(0.2294) H49C(0.2069)
 H50A(0.1917) H50B(0.3087) H51A(0.0934) H51B(0.2095) H52A(0.0733) H52B(0.1906)
 H53A(0.0338) H53B(0.102) H53C(-0.0157) H54A(0.3771) H54B(0.2638) H55A(0.2452)
 H55B(0.2653) H56A(0.0693) H56B(0.0891) H57A(-0.041) H57B(0.075) H57C(0.049)
 H58A(1.0283) H58B(0.9948) H59A(1.1132) H59B(1.0054) H59C(1.0666) H59D(0.9603)
 H60A(1.0012) H60B(0.908) H60C(1.0625) H60D(1.1687) H61A(1.0381) H61B(1.1341)
 H61C(1.0219) H61D(1.2229) H61E(1.0966) H61F(1.1415) H62A(0.9399) H62B(0.9647)
 H63A(0.4506) H63B(0.4259) H64A(0.7674) H64B(0.7296)
 Fixed Y: H1A(-0.1022) H1B(-0.1237) H2A(0.4377) H2B(0.2313) H3A(0.2162)
 H3B(0.4047) H6(-0.1553) H9(0.0736) H17(-0.1391) H20(0.0709) H34(0.3909)
 H37(0.3167) H38A(-0.1767) H38B(-0.2741) H39A(-0.33) H39B(-0.3451) H41A(-
 0.3445) H41B(-0.3326) H41C(-0.25) H42A(-0.3099) H42B(-0.2219) H43A(-0.3884)
 H43B(-0.3844) H44A(-0.2356) H44B(-0.2369) H45A(-0.3192) H45B(-0.3932) H45C(-
 0.4095) H46A(0.0693) H46B(0.0101) H47A(0.014) H47B(-0.104) H49A(-0.0863) H49B(-
 0.0293) H49C(-0.1476) H50A(0.4618) H50B(0.5571) H51A(0.5637) H51B(0.6606)
 H52A(0.5595) H52B(0.6549) H53A(0.7179) H53B(0.7654) H53C(0.6699) H54A(0.4354)
 H54B(0.3343) H55A(0.4531) H55B(0.5423) H56A(0.3571) H56B(0.4481) H57A(0.4681)
 H57B(0.565) H57C(0.4709) H58A(-0.0318) H58B(-0.0398) H59A(0.135) H59B(0.1403)
 H59C(0.1391) H59D(0.135) H60A(0.1233) H60B(0.1483) H60C(0.1351) H60D(0.136)
 H61A(0.3124) H61B(0.2873) H61C(0.2975) H61D(0.287) H61E(0.2896) H61F(0.2954)
 H62A(-0.1411) H62B(-0.1246) H63A(0.4301) H63B(0.3911) H64A(0.3719) H64B(0.3913)
 Fixed Z: H1A(0.261) H1B(0.4759) H2A(0.379) H2B(0.201) H3A(0.775) H3B(0.7352)
 H6(0.2434) H9(0.2012) H17(0.5479) H20(0.7362) H34(0.4544) H37(0.6759)
 H38A(0.5887) H38B(0.5778) H39A(0.6757) H39B(0.6052) H41A(0.673) H41B(0.743)
 H41C(0.7359) H42A(0.159) H42B(0.1364) H43A(0.057) H43B(0.0379) H44A(-0.0137)
 H44B(0.0068) H45A(-0.1097) H45B(-0.0936) H45C(-0.0675) H46A(0.0793)
 H46B(0.1057) H47A(-0.0114) H47B(-0.0051) H49A(-0.1635) H49B(-0.1416) H49C(-
 0.134) H50A(0.4452) H50B(0.4742) H51A(0.5145) H51B(0.5261) H52A(0.3923)
 H52B(0.4031) H53A(0.3885) H53B(0.4655) H53C(0.4522) H54A(0.7586) H54B(0.7397)
 H55A(0.8357) H55B(0.7906) H56A(0.7611) H56B(0.7174) H57A(0.7948) H57B(0.8185)
 H57C(0.8596) H58A(0.7762) H58B(0.8516) H59A(0.8396) H59B(0.7911) H59C(0.7932)
 H59D(0.8327) H60A(0.93) H60B(0.8803) H60C(0.9299) H60D(0.8909) H61A(0.8814)
 H61B(0.9293) H61C(0.9589) H61D(0.9332) H61E(0.9407) H61F(0.8679) H62A(0.3284)
 H62B(0.3574) H63A(0.2618) H63B(0.2361) H64A(0.8206) H64B(0.8156)
;

loop_
_space_group_symop_id
_space_group_symop_operation_xyz
1 'x, y, z'
2 '-x, -y, -z'

loop_
_atom_site_label
_atom_site_type_symbol
_atom_site_fract_x
_atom_site_fract_y
_atom_site_fract_z
_atom_site_U_iso_or_equiv
_atom_site_adp_type
_atom_site_occupancy
_atom_site_symmetry_multiplicity
_atom_site_calc_flag
_atom_site_refinement_flags
_atom_site_disorder_assembly
_atom_site_disorder_group
S1A S 0.88901(11) -0.10493(11) 0.43955(7) 0.0326(3) Uani 0.60 1 d P A 1
S1B S 0.79932(13) -0.09528(12) 0.30979(8) 0.0257(3) Uani 0.40 1 d P A 2
S2A S 0.61991(12) 0.35627(10) 0.72912(7) 0.0325(3) Uani 0.60 1 d P A 1
S2B S 0.75925(14) 0.24427(13) 0.75264(8) 0.0298(4) Uani 0.40 1 d P A 2
S3A S 0.46199(12) 0.26095(10) 0.24616(7) 0.0317(3) Uani 0.60 1 d P A 1
S3B S 0.42347(16) 0.38775(12) 0.35417(8) 0.0314(4) Uani 0.40 1 d P A 2
O1 O 0.9124(2) -0.17395(18) 0.66993(12) 0.0278(5) Uani 1 1 d . . .
O2 O 0.4823(2) -0.20636(18) 0.11492(11) 0.0317(6) Uani 1 1 d . A .
O3 O 0.3659(2) -0.07782(18) 0.09175(12) 0.0292(5) Uani 1 1 d . . .
O4 O 0.2411(2) 0.48227(18) 0.54895(12) 0.0271(5) Uani 1 1 d . A .
O5 O 0.2730(2) 0.43166(19) 0.67182(12) 0.0291(5) Uani 1 1 d . . .
O6 O 0.8587(2) -0.0531(2) 0.77947(13) 0.0396(7) Uani 1 1 d . A .
C1A C 0.79932(13) -0.09528(12) 0.30979(8) 0.0257(3) Uani 0.60 1 d P A 1
H1A H 0.7841 -0.1022 0.2610 0.031 Uiso 0.60 1 calc PR A 1
C1B C 0.88901(11) -0.10493(11) 0.43955(7) 0.0326(3) Uani 0.40 1 d P A 2
H1B H 0.9296 -0.1237 0.4759 0.039 Uiso 0.40 1 calc PR A 2
C2 C 0.7303(3) -0.0517(2) 0.37125(16) 0.0210(6) Uani 1 1 d . . .
C2A C 0.42347(16) 0.38775(12) 0.35417(8) 0.0314(4) Uani 0.60 1 d P A 1
H2A H 0.3966 0.4377 0.3790 0.038 Uiso 0.60 1 calc PR A 1
C2B C 0.46199(12) 0.26095(10) 0.24616(7) 0.0317(3) Uani 0.40 1 d P A 2
H2B H 0.4693 0.2313 0.2010 0.038 Uiso 0.40 1 calc PR A 2
C3 C 0.7780(3) -0.0519(2) 0.43980(17) 0.0210(6) Uani 1 1 d . A .
C3A C 0.75925(14) 0.24427(13) 0.75264(8) 0.0298(4) Uani 0.60 1 d P A 1
H3A H 0.8107 0.2162 0.7750 0.036 Uiso 0.60 1 calc PR A 1
C3B C 0.61991(12) 0.35627(10) 0.72912(7) 0.0325(3) Uani 0.40 1 d P A 2
H3B H 0.5798 0.4047 0.7352 0.039 Uiso 0.40 1 calc PR A 2
C4 C 0.6384(3) -0.0074(2) 0.35905(16) 0.0200(6) Uani 1 1 d . A .
C5 C 0.5725(3) -0.0217(2) 0.28926(16) 0.0227(7) Uani 1 1 d . . .
C6 C 0.5623(3) -0.1082(3) 0.23491(16) 0.0238(7) Uani 1 1 d . A .
H6 H 0.6016 -0.1553 0.2434 0.029 Uiso 1 1 calc R . .
C7 C 0.4956(3) -0.1248(2) 0.16954(16) 0.0249(7) Uani 1 1 d . . .
C8 C 0.4329(3) -0.0548(3) 0.15711(16) 0.0250(7) Uani 1 1 d . A .
C9 C 0.4407(3) 0.0284(3) 0.20965(16) 0.0235(7) Uani 1 1 d . . .
H9 H 0.3987 0.0736 0.2012 0.028 Uiso 1 1 calc R A .
C10 C 0.5114(3) 0.0479(2) 0.27711(16) 0.0216(6) Uani 1 1 d . A .
C11 C 0.5120(3) 0.1305(2) 0.33435(16) 0.0200(6) Uani 1 1 d . . .
C12 C 0.5503(3) 0.1245(2) 0.40379(16) 0.0191(6) Uani 1 1 d . A .
C13 C 0.6162(3) 0.0555(2) 0.41640(15) 0.0182(6) Uani 1 1 d . . .
C14 C 0.6648(2) 0.0549(2) 0.48796(16) 0.0183(6) Uani 1 1 d . A .
C15 C 0.7374(3) -0.0064(2) 0.49988(16) 0.0191(6) Uani 1 1 d . . .
C16 C 0.7714(3) -0.0176(2) 0.57154(16) 0.0191(6) Uani 1 1 d . A .
C17 C 0.8232(3) -0.0937(2) 0.58574(16) 0.0209(6) Uani 1 1 d . . .
H17 H 0.8341 -0.1391 0.5479 0.025 Uiso 1 1 calc R A .
C18 C 0.8583(3) -0.1036(2) 0.65339(17) 0.0229(7) Uani 1 1 d . A .
C19 C 0.8346(3) -0.0401(3) 0.71072(17) 0.0248(7) Uani 1 1 d . . .
C20 C 0.7795(3) 0.0312(3) 0.69806(17) 0.0249(7) Uani 1 1 d . A .
H20 H 0.7617 0.0709 0.7362 0.030 Uiso 1 1 calc R . .
C21 C 0.7485(3) 0.0468(2) 0.62900(17) 0.0212(6) Uani 1 1 d . . .
C22 C 0.6896(3) 0.1220(2) 0.61641(16) 0.0200(6) Uani 1 1 d . A .
C23 C 0.6395(2) 0.1195(2) 0.54652(16) 0.0178(6) Uani 1 1 d . . .
C24 C 0.5680(3) 0.1845(2) 0.53345(16) 0.0182(6) Uani 1 1 d . A .
C25 C 0.5287(2) 0.1916(2) 0.46244(15) 0.0168(6) Uani 1 1 d . . .
C26 C 0.4726(3) 0.2670(2) 0.45064(16) 0.0192(6) Uani 1 1 d . A .
C27 C 0.4594(3) 0.2870(2) 0.38021(16) 0.0212(6) Uani 1 1 d . . .
C28 C 0.4769(3) 0.2188(2) 0.32369(16) 0.0211(6) Uani 1 1 d . A .
C29 C 0.5413(3) 0.2468(2) 0.59080(16) 0.0191(6) Uani 1 1 d . . .
C30 C 0.6061(3) 0.2597(3) 0.65853(16) 0.0214(6) Uani 1 1 d . A .
C31 C 0.6813(3) 0.2017(3) 0.67120(16) 0.0225(7) Uani 1 1 d . . .
C32 C 0.4571(3) 0.3002(2) 0.57754(16) 0.0206(6) Uani 1 1 d . A .
C33 C 0.4300(3) 0.3168(2) 0.50853(16) 0.0190(6) Uani 1 1 d . . .
C34 C 0.3547(3) 0.3781(2) 0.49918(16) 0.0206(6) Uani 1 1 d . A .
H34 H 0.3365 0.3909 0.4544 0.025 Uiso 1 1 calc R . .
C35 C 0.3083(3) 0.4187(2) 0.55387(17) 0.0228(7) Uani 1 1 d . . .
C36 C 0.3288(3) 0.3938(3) 0.62196(17) 0.0228(7) Uani 1 1 d . A .
C37 C 0.4008(3) 0.3346(2) 0.63192(17) 0.0218(6) Uani 1 1 d . . .
H37 H 0.4128 0.3167 0.6759 0.026 Uiso 1 1 calc R A .
C38 C 0.9516(3) -0.2279(3) 0.61211(18) 0.0289(8) Uani 1 1 d . . .
H38A H 1.0013 -0.1767 0.5887 0.035 Uiso 1 1 calc R . .
H38B H 0.8849 -0.2741 0.5778 0.035 Uiso 1 1 calc R . .
H48A H 0.373(3) -0.094(3) -0.054(2) 0.035 Uiso 1 1 d . . .
H48B H 0.395(4) 0.017(3) -0.050(2) 0.035 Uiso 1 1 d . . .
H40A H 1.194(3) -0.189(3) 0.650(2) 0.035 Uiso 1 1 d . . .
H40B H 1.136(3) -0.175(3) 0.718(2) 0.035 Uiso 1 1 d . . .
C39 C 1.0196(3) -0.2925(3) 0.64307(19) 0.0283(7) Uani 1 1 d . . .
H39A H 0.9756 -0.3300 0.6757 0.034 Uiso 1 1 calc R . .
H39B H 1.0263 -0.3451 0.6052 0.034 Uiso 1 1 calc R . .
C40 C 1.1412(3) -0.2267(3) 0.6815(2) 0.0328(8) Uani 1 1 d . . .
C41 C 1.2067(3) -0.2948(3) 0.7111(2) 0.0398(9) Uani 1 1 d . . .
H41A H 1.2160 -0.3445 0.6730 0.060 Uiso 1 1 calc R . .
H41B H 1.1629 -0.3326 0.7430 0.060 Uiso 1 1 calc R . .
H41C H 1.2824 -0.2500 0.7359 0.060 Uiso 1 1 calc R . .
C42 C 0.5586(4) -0.2682(3) 0.12274(18) 0.0343(8) Uani 1 1 d . . .
H42A H 0.5381 -0.3099 0.1590 0.041 Uiso 1 1 calc R A .
H42B H 0.6393 -0.2219 0.1364 0.041 Uiso 1 1 calc R . .
C43 C 0.5440(4) -0.3412(3) 0.0517(2) 0.0447(10) Uani 1 1 d U A .
H43A H 0.5889 -0.3884 0.0570 0.054 Uiso 1 1 calc R . .
H43B H 0.4622 -0.3844 0.0379 0.054 Uiso 1 1 calc R . .
C44 C 0.5835(6) -0.2813(4) -0.0069(2) 0.0652(15) Uani 1 1 d U . .
H44A H 0.5371 -0.2356 -0.0137 0.078 Uiso 1 1 calc R A .
H44B H 0.6649 -0.2369 0.0068 0.078 Uiso 1 1 calc R . .
C45 C 0.5699(8) -0.3578(6) -0.0758(3) 0.100(2) Uani 1 1 d U A .
H45A H 0.6064 -0.3192 -0.1097 0.150 Uiso 1 1 calc R . .
H45B H 0.4881 -0.3932 -0.0936 0.150 Uiso 1 1 calc R . .
H45C H 0.6065 -0.4095 -0.0675 0.150 Uiso 1 1 calc R . .
C46 C 0.3165(3) 0.0015(3) 0.07419(17) 0.0298(8) Uani 1 1 d . . .
H46A H 0.3780 0.0693 0.0793 0.036 Uiso 1 1 calc R . .
H46B H 0.2615 0.0101 0.1057 0.036 Uiso 1 1 calc R . .
C47 C 0.2549(3) -0.0348(3) -0.00087(18) 0.0317(8) Uani 1 1 d . . .
H47A H 0.2144 0.0140 -0.0114 0.038 Uiso 1 1 calc R . .
H47B H 0.1962 -0.1040 -0.0051 0.038 Uiso 1 1 calc R . .
C48 C 0.3343(3) -0.0425(3) -0.05569(18) 0.0335(8) Uani 1 1 d . . .
C49 C 0.2659(4) -0.0799(4) -0.13065(19) 0.0420(10) Uani 1 1 d . . .
H49A H 0.3185 -0.0863 -0.1635 0.063 Uiso 1 1 calc R . .
H49B H 0.2294 -0.0293 -0.1416 0.063 Uiso 1 1 calc R . .
H49C H 0.2069 -0.1476 -0.1340 0.063 Uiso 1 1 calc R . .
C50 C 0.2315(3) 0.5205(3) 0.48419(17) 0.0248(7) Uani 1 1 d . . .
H50A H 0.1917 0.4618 0.4452 0.030 Uiso 1 1 calc R A .
H50B H 0.3087 0.5571 0.4742 0.030 Uiso 1 1 calc R . .
C51 C 0.1618(3) 0.5960(3) 0.49363(17) 0.0243(7) Uani 1 1 d . A .
H51A H 0.0934 0.5637 0.5145 0.029 Uiso 1 1 calc R . .
H51B H 0.2095 0.6606 0.5261 0.029 Uiso 1 1 calc R . .
C52 C 0.1223(3) 0.6240(3) 0.42445(18) 0.0272(7) Uani 1 1 d . . .
H52A H 0.0733 0.5595 0.3923 0.033 Uiso 1 1 calc R A .
H52B H 0.1906 0.6549 0.4031 0.033 Uiso 1 1 calc R . .
C53 C 0.0543(3) 0.7015(3) 0.4335(2) 0.0327(8) Uani 1 1 d . A .
H53A H 0.0338 0.7179 0.3885 0.049 Uiso 1 1 calc R . .
H53B H 0.1020 0.7654 0.4655 0.049 Uiso 1 1 calc R . .
H53C H -0.0157 0.6699 0.4522 0.049 Uiso 1 1 calc R . .
C54 C 0.2937(3) 0.4100(3) 0.74098(18) 0.0304(8) Uani 1 1 d . . .
H54A H 0.3771 0.4354 0.7586 0.037 Uiso 1 1 calc R . .
H54B H 0.2638 0.3343 0.7397 0.037 Uiso 1 1 calc R . .
C55 C 0.2316(4) 0.4665(3) 0.7883(2) 0.0401(9) Uani 1 1 d U . .
H55A H 0.2452 0.4531 0.8357 0.048 Uiso 1 1 calc R . .
H55B H 0.2653 0.5423 0.7906 0.048 Uiso 1 1 calc R . .
C56 C 0.1029(4) 0.4331(4) 0.7643(3) 0.0607(13) Uani 1 1 d U . .
H56A H 0.0693 0.3571 0.7611 0.073 Uiso 1 1 calc R . .
H56B H 0.0891 0.4481 0.7174 0.073 Uiso 1 1 calc R . .
C57 C 0.0406(6) 0.4896(6) 0.8140(4) 0.096(2) Uani 1 1 d U . .
H57A H -0.0410 0.4681 0.7948 0.144 Uiso 1 1 calc R . .
H57B H 0.0750 0.5650 0.8185 0.144 Uiso 1 1 calc R . .
H57C H 0.0490 0.4709 0.8596 0.144 Uiso 1 1 calc R . .
C58 C 0.9828(5) -0.0100(4) 0.8101(2) 0.0588(13) Uani 1 1 d U . .
H58A H 1.0283 -0.0318 0.7762 0.071 Uiso 1 1 calc R A .
H58B H 0.9948 -0.0398 0.8516 0.071 Uiso 1 1 calc R . .
C59 C 1.0283(7) 0.1120(5) 0.8313(3) 0.091(2) Uani 1 1 d U A .
H59A H 1.1132 0.1350 0.8396 0.109 Uiso 0.70 1 calc PR B 1
H59B H 1.0054 0.1403 0.7911 0.109 Uiso 0.70 1 calc PR B 1
H59C H 1.0666 0.1391 0.7932 0.109 Uiso 0.30 1 calc PR B 2
H59D H 0.9603 0.1350 0.8327 0.109 Uiso 0.30 1 calc PR B 2
C60A C 0.9911(7) 0.1599(6) 0.8918(4) 0.0607(18) Uani 0.70 1 d PU A 1
H60A H 1.0012 0.1233 0.9300 0.073 Uiso 0.70 1 calc PR A 1
H60B H 0.9080 0.1483 0.8803 0.073 Uiso 0.70 1 calc PR A 1
C60B C 1.1018(19) 0.1608(17) 0.8918(11) 0.081(6) Uani 0.30 1 d PU A 2
H60C H 1.0625 0.1351 0.9299 0.097 Uiso 0.30 1 calc PR A 2
H60D H 1.1687 0.1360 0.8909 0.097 Uiso 0.30 1 calc PR A 2
C61A C 1.0516(10) 0.2742(7) 0.9176(5) 0.089(3) Uani 0.70 1 d PU A 1
H61A H 1.0381 0.3124 0.8814 0.134 Uiso 0.70 1 calc PR A 1
H61B H 1.1341 0.2873 0.9293 0.134 Uiso 0.70 1 calc PR A 1
H61C H 1.0219 0.2975 0.9589 0.134 Uiso 0.70 1 calc PR A 1
C61B C 1.1436(18) 0.2653(18) 0.9096(14) 0.085(6) Uani 0.30 1 d PU A 2
H61D H 1.2229 0.2870 0.9332 0.128 Uiso 0.30 1 calc PR A 2
H61E H 1.0966 0.2896 0.9407 0.128 Uiso 0.30 1 calc PR A 2
H61F H 1.1415 0.2954 0.8679 0.128 Uiso 0.30 1 calc PR A 2
C62A C 0.8846(12) -0.1183(12) 0.3498(6) 0.029(3) Uani 0.60 1 d PU A 1
H62A H 0.9399 -0.1411 0.3284 0.035 Uiso 0.60 1 calc PR A 1
C62B C 0.8993(19) -0.1110(16) 0.3719(8) 0.024(4) Uani 0.40 1 d PU A 2
H62B H 0.9647 -0.1246 0.3574 0.029 Uiso 0.40 1 calc PR A 2
C63A C 0.4450(12) 0.3753(10) 0.2865(6) 0.029(3) Uani 0.60 1 d PU A 1
H63A H 0.4506 0.4301 0.2618 0.034 Uiso 0.60 1 calc PR A 1
C63B C 0.437(2) 0.3494(14) 0.2686(9) 0.025(4) Uani 0.40 1 d PU A 2
H63B H 0.4259 0.3911 0.2361 0.030 Uiso 0.40 1 calc PR A 2
C64A C 0.7292(10) 0.3285(10) 0.7774(8) 0.033(3) Uani 0.60 1 d PU A 1
H64A H 0.7674 0.3719 0.8206 0.040 Uiso 0.60 1 calc PR A 1
C64B C 0.7016(15) 0.3443(15) 0.7725(12) 0.029(4) Uani 0.40 1 d PU A 2
H64B H 0.7296 0.3913 0.8156 0.035 Uiso 0.40 1 calc PR A 2

loop_
_atom_site_aniso_label
_atom_site_aniso_U_11
_atom_site_aniso_U_22
_atom_site_aniso_U_33
_atom_site_aniso_U_23
_atom_site_aniso_U_13
_atom_site_aniso_U_12
S1A 0.0270(6) 0.0395(7) 0.0284(7) -0.0005(5) 0.0028(5) 0.0106(5)
S1B 0.0251(7) 0.0236(7) 0.0320(8) 0.0089(6) 0.0059(6) 0.0111(6)
S2A 0.0383(7) 0.0350(7) 0.0269(6) 0.0067(5) 0.0017(5) 0.0165(6)
S2B 0.0264(8) 0.0344(8) 0.0307(8) 0.0028(7) 0.0024(6) 0.0153(7)
S3A 0.0403(7) 0.0285(6) 0.0307(7) 0.0102(5) 0.0060(5) 0.0155(6)
S3B 0.0508(10) 0.0215(7) 0.0202(8) 0.0072(6) 0.0086(7) 0.0069(7)
O1 0.0302(13) 0.0306(12) 0.0306(13) 0.0121(10) 0.0050(10) 0.0185(11)
O2 0.0512(16) 0.0288(13) 0.0162(11) 0.0010(10) 0.0028(10) 0.0172(12)
O3 0.0409(14) 0.0285(12) 0.0184(11) 0.0058(10) 0.0023(10) 0.0118(11)
O4 0.0285(12) 0.0319(13) 0.0301(13) 0.0140(10) 0.0081(10) 0.0181(10)
O5 0.0331(13) 0.0369(13) 0.0275(13) 0.0109(10) 0.0120(10) 0.0217(11)
O6 0.0532(17) 0.0591(17) 0.0266(13) 0.0232(12) 0.0123(12) 0.0380(15)
C1A 0.0251(7) 0.0236(7) 0.0320(8) 0.0089(6) 0.0059(6) 0.0111(6)
C1B 0.0270(6) 0.0395(7) 0.0284(7) -0.0005(5) 0.0028(5) 0.0106(5)
C2 0.0223(15) 0.0170(14) 0.0215(16) 0.0031(12) 0.0028(12) 0.0039(12)
C2A 0.0508(10) 0.0215(7) 0.0202(8) 0.0072(6) 0.0086(7) 0.0069(7)
C2B 0.0403(7) 0.0285(6) 0.0307(7) 0.0102(5) 0.0060(5) 0.0155(6)
C3 0.0212(15) 0.0156(14) 0.0257(16) 0.0037(12) 0.0021(12) 0.0063(12)
C3A 0.0264(8) 0.0344(8) 0.0307(8) 0.0028(7) 0.0024(6) 0.0153(7)
C3B 0.0383(7) 0.0350(7) 0.0269(6) 0.0067(5) 0.0017(5) 0.0165(6)
C4 0.0224(15) 0.0155(14) 0.0219(16) 0.0074(12) 0.0030(12) 0.0044(12)
C5 0.0267(16) 0.0215(15) 0.0192(16) 0.0072(12) 0.0031(12) 0.0058(13)
C6 0.0302(17) 0.0238(16) 0.0203(16) 0.0060(13) 0.0077(13) 0.0111(14)
C7 0.0340(18) 0.0211(16) 0.0175(16) 0.0025(12) 0.0059(13) 0.0064(14)
C8 0.0301(17) 0.0267(17) 0.0149(15) 0.0044(13) 0.0012(12) 0.0054(14)
C9 0.0295(17) 0.0250(16) 0.0199(16) 0.0082(13) 0.0050(13) 0.0123(14)
C10 0.0270(16) 0.0205(15) 0.0155(15) 0.0043(12) 0.0024(12) 0.0053(13)
C11 0.0219(15) 0.0200(15) 0.0181(15) 0.0050(12) 0.0036(12) 0.0061(12)
C12 0.0200(15) 0.0175(14) 0.0186(15) 0.0058(12) 0.0022(12) 0.0037(12)
C13 0.0205(15) 0.0165(14) 0.0164(15) 0.0051(12) 0.0035(11) 0.0036(12)
C14 0.0154(14) 0.0172(14) 0.0220(16) 0.0069(12) 0.0040(11) 0.0031(12)
C15 0.0167(14) 0.0169(14) 0.0223(16) 0.0058(12) 0.0029(12) 0.0026(12)
C16 0.0155(14) 0.0180(14) 0.0234(16) 0.0067(12) 0.0024(11) 0.0038(12)
C17 0.0198(15) 0.0210(15) 0.0227(16) 0.0054(12) 0.0026(12) 0.0074(12)
C18 0.0186(15) 0.0239(16) 0.0307(18) 0.0115(14) 0.0051(12) 0.0101(13)
C19 0.0295(17) 0.0320(18) 0.0201(16) 0.0128(14) 0.0090(13) 0.0150(14)
C20 0.0272(17) 0.0313(17) 0.0240(17) 0.0111(14) 0.0106(13) 0.0159(14)
C21 0.0168(15) 0.0249(16) 0.0245(16) 0.0103(13) 0.0042(12) 0.0074(13)
C22 0.0197(15) 0.0223(15) 0.0209(16) 0.0106(12) 0.0082(12) 0.0063(12)
C23 0.0169(14) 0.0175(14) 0.0208(15) 0.0084(12) 0.0049(11) 0.0055(12)
C24 0.0171(14) 0.0175(14) 0.0207(15) 0.0068(12) 0.0031(11) 0.0055(12)
C25 0.0146(14) 0.0159(14) 0.0184(15) 0.0034(11) 0.0017(11) 0.0030(11)
C26 0.0196(15) 0.0165(14) 0.0205(15) 0.0067(12) 0.0000(12) 0.0041(12)
C27 0.0198(15) 0.0220(15) 0.0221(16) 0.0051(13) 0.0006(12) 0.0079(12)
C28 0.0249(16) 0.0212(15) 0.0179(15) 0.0075(12) 0.0008(12) 0.0075(13)
C29 0.0194(15) 0.0204(15) 0.0192(15) 0.0079(12) 0.0053(12) 0.0065(12)
C30 0.0243(16) 0.0269(16) 0.0154(15) 0.0079(12) 0.0054(12) 0.0093(13)
C31 0.0268(16) 0.0276(17) 0.0158(15) 0.0073(13) 0.0044(12) 0.0110(14)
C32 0.0203(15) 0.0170(14) 0.0246(16) 0.0059(12) 0.0021(12) 0.0057(12)
C33 0.0199(15) 0.0149(14) 0.0198(15) 0.0029(12) 0.0032(12) 0.0027(12)
C34 0.0194(15) 0.0218(15) 0.0210(15) 0.0068(12) -0.0003(12) 0.0071(12)
C35 0.0184(15) 0.0239(16) 0.0284(17) 0.0068(13) 0.0038(12) 0.0093(13)
C36 0.0210(15) 0.0251(16) 0.0238(16) 0.0059(13) 0.0051(12) 0.0088(13)
C37 0.0225(16) 0.0216(15) 0.0212(16) 0.0072(12) 0.0037(12) 0.0058(13)
C38 0.0330(18) 0.0236(16) 0.0303(18) 0.0026(14) -0.0046(14) 0.0139(15)
C39 0.0309(18) 0.0250(17) 0.0321(18) 0.0075(14) 0.0013(14) 0.0139(15)
C40 0.0319(19) 0.0295(19) 0.039(2) 0.0070(16) 0.0018(16) 0.0137(16)
C41 0.033(2) 0.042(2) 0.047(2) 0.0051(18) -0.0032(17) 0.0214(18)
C42 0.056(2) 0.0279(18) 0.0251(18) 0.0033(15) 0.0090(16) 0.0224(18)
C43 0.083(3) 0.035(2) 0.0262(19) 0.0073(16) 0.0143(19) 0.032(2)
C44 0.126(4) 0.056(3) 0.038(2) 0.021(2) 0.037(3) 0.052(3)
C45 0.200(8) 0.102(5) 0.039(3) 0.021(3) 0.048(4) 0.095(5)
C46 0.0352(19) 0.038(2) 0.0204(17) 0.0090(15) 0.0058(14) 0.0162(16)
C47 0.0328(19) 0.038(2) 0.0232(18) 0.0056(15) 0.0021(14) 0.0117(16)
C48 0.0304(19) 0.044(2) 0.0214(18) 0.0052(16) 0.0013(14) 0.0072(17)
C49 0.039(2) 0.060(3) 0.0203(18) 0.0076(17) 0.0032(15) 0.0088(19)
C50 0.0227(16) 0.0234(16) 0.0284(17) 0.0063(13) 0.0024(13) 0.0075(13)
C51 0.0212(16) 0.0250(16) 0.0298(17) 0.0075(14) 0.0046(13) 0.0107(13)
C52 0.0281(17) 0.0214(16) 0.0345(19) 0.0094(14) 0.0033(14) 0.0104(14)
C53 0.0311(19) 0.0290(18) 0.043(2) 0.0132(16) 0.0040(15) 0.0145(15)
C54 0.040(2) 0.0335(19) 0.0284(18) 0.0124(15) 0.0110(15) 0.0217(16)
C55 0.049(2) 0.041(2) 0.034(2) 0.0079(17) 0.0110(17) 0.0202(19)
C56 0.049(3) 0.059(3) 0.073(3) 0.009(2) 0.025(2) 0.012(2)
C57 0.070(4) 0.101(5) 0.120(6) 0.007(4) 0.061(4) 0.026(4)
C58 0.070(3) 0.080(3) 0.033(2) 0.006(2) -0.008(2) 0.042(3)
C59 0.131(5) 0.072(3) 0.063(3) 0.013(3) -0.010(3) 0.034(3)
C60A 0.067(4) 0.064(4) 0.048(4) 0.005(3) 0.019(3) 0.017(3)
C60B 0.072(9) 0.087(9) 0.077(9) 0.007(7) -0.005(7) 0.025(8)
C61A 0.116(7) 0.066(5) 0.073(6) 0.002(4) 0.025(5) 0.015(5)
C61B 0.055(10) 0.083(12) 0.109(14) 0.026(11) 0.018(10) 0.005(9)
C62A 0.032(5) 0.034(4) 0.023(6) 0.005(4) 0.017(4) 0.010(4)
C62B 0.030(5) 0.022(5) 0.026(8) 0.003(6) 0.005(6) 0.016(4)
C63A 0.027(4) 0.019(5) 0.039(7) 0.011(4) -0.002(4) 0.006(4)
C63B 0.036(6) 0.024(8) 0.015(6) 0.011(5) 0.000(5) 0.009(6)
C64A 0.031(5) 0.045(5) 0.023(4) 0.006(4) -0.004(4) 0.014(4)
C64B 0.031(7) 0.033(6) 0.025(6) 0.005(4) -0.002(6) 0.016(5)

loop_
_atom_type_symbol
_atom_type_description
_atom_type_scat_dispersion_real
_atom_type_scat_dispersion_imag
_atom_type_scat_source
C C 0.0033 0.0016 'International Tables Vol C Tables 4.2.6.8 and 6.1.1.4'
H H 0.0000 0.0000 'International Tables Vol C Tables 4.2.6.8 and 6.1.1.4'
O O 0.0106 0.0060 'International Tables Vol C Tables 4.2.6.8 and 6.1.1.4'
S S 0.1246 0.1234 'International Tables Vol C Tables 4.2.6.8 and 6.1.1.4'

loop_
_geom_angle_atom_site_label_1
_geom_angle_atom_site_label_2
_geom_angle_atom_site_label_3
_geom_angle
C3 S1A C62A 93.5(5)
C2 S1B C62B 92.0(7)
C30 S2A C64A 93.8(5)
C31 S2B C64B 93.3(7)
C63A S3A C28 92.6(5)
C27 S3B C63B 93.3(7)
C18 O1 C38 116.0(2)
C7 O2 C42 116.5(2)
C8 O3 C46 116.4(2)
C35 O4 C50 117.0(2)
C36 O5 C54 116.9(2)
C19 O6 C58 114.5(3)
C3 C2 S1B 113.2(2)
C3 C2 C4 120.8(3)
C4 C2 S1B 125.7(2)
C2 C3 S1A 111.3(2)
C2 C3 C15 120.7(3)
C15 C3 S1A 127.9(2)
C2 C4 C5 122.5(3)
C13 C4 C2 117.9(3)
C13 C4 C5 119.4(3)
C6 C5 C4 121.7(3)
C10 C5 C4 119.0(3)
C10 C5 C6 119.1(3)
C5 C6 H6 119.0
C7 C6 C5 122.0(3)
C7 C6 H6 119.0
O2 C7 C6 124.9(3)
O2 C7 C8 116.0(3)
C6 C7 C8 119.1(3)
O3 C8 C7 115.9(3)
C9 C8 O3 124.6(3)
C9 C8 C7 119.5(3)
C8 C9 H9 119.0
C8 C9 C10 122.0(3)
C10 C9 H9 119.0
C5 C10 C9 118.2(3)
C5 C10 C11 119.7(3)
C9 C10 C11 121.8(3)
C12 C11 C10 118.9(3)
C12 C11 C28 117.9(3)
C28 C11 C10 123.2(3)
C11 C12 C13 119.9(3)
C11 C12 C25 120.0(3)
C13 C12 C25 120.0(3)
C4 C13 C12 119.4(3)
C4 C13 C14 120.0(3)
C12 C13 C14 120.5(3)
C15 C14 C13 120.5(3)
C15 C14 C23 120.4(3)
C23 C14 C13 119.1(3)
C3 C15 C16 123.0(3)
C14 C15 C3 117.6(3)
C14 C15 C16 119.4(3)
C17 C16 C15 122.0(3)
C21 C16 C15 119.6(3)
C21 C16 C17 118.4(3)
C16 C17 H17 118.7
C18 C17 C16 122.6(3)
C18 C17 H17 118.7
O1 C18 C17 124.8(3)
O1 C18 C19 116.3(3)
C17 C18 C19 118.9(3)
O6 C19 C18 121.4(3)
C20 C19 O6 119.1(3)
C20 C19 C18 119.5(3)
C19 C20 H20 118.8
C19 C20 C21 122.5(3)
C21 C20 H20 118.8
C16 C21 C20 117.9(3)
C16 C21 C22 120.1(3)
C20 C21 C22 121.9(3)
C23 C22 C21 119.5(3)
C23 C22 C31 117.4(3)
C31 C22 C21 123.1(3)
C22 C23 C14 119.5(3)
C22 C23 C24 120.6(3)
C24 C23 C14 119.9(3)
C25 C24 C23 120.6(3)
C29 C24 C23 120.2(3)
C29 C24 C25 119.1(3)
C24 C25 C12 119.4(2)
C26 C25 C12 120.6(3)
C26 C25 C24 119.9(3)
C25 C26 C27 117.0(3)
C25 C26 C33 119.2(3)
C27 C26 C33 123.8(3)
C26 C27 S3B 127.4(2)
C28 C27 S3B 112.2(2)
C28 C27 C26 120.4(3)
C11 C28 S3A 126.3(2)
C27 C28 S3A 112.1(2)
C27 C28 C11 121.4(3)
C24 C29 C30 117.2(3)
C24 C29 C32 119.5(3)
C30 C29 C32 123.1(3)
C29 C30 S2A 125.7(2)
C31 C30 S2A 111.6(2)
C31 C30 C29 122.1(3)
C22 C31 S2B 127.8(2)
C30 C31 S2B 111.7(2)
C30 C31 C22 120.4(3)
C33 C32 C29 119.1(3)
C37 C32 C29 121.2(3)
C37 C32 C33 119.6(3)
C32 C33 C26 119.7(3)
C32 C33 C34 117.2(3)
C34 C33 C26 123.0(3)
C33 C34 H34 118.8
C35 C34 C33 122.4(3)
C35 C34 H34 118.8
O4 C35 C34 125.0(3)
O4 C35 C36 115.5(3)
C34 C35 C36 119.5(3)
O5 C36 C35 115.5(3)
O5 C36 C37 125.7(3)
C37 C36 C35 118.8(3)
C32 C37 H37 119.0
C36 C37 C32 122.0(3)
C36 C37 H37 119.0
O1 C38 H38A 110.2
O1 C38 H38B 110.2
O1 C38 C39 107.3(3)
H38A C38 H38B 108.5
C39 C38 H38A 110.2
C39 C38 H38B 110.2
C38 C39 H39A 108.8
C38 C39 H39B 108.8
H39A C39 H39B 107.7
C40 C39 C38 113.9(3)
C40 C39 H39A 108.8
C40 C39 H39B 108.8
H40A C40 H40B 108(3)
C39 C40 H40A 114(2)
C39 C40 H40B 109(2)
C39 C40 C41 112.2(3)
C41 C40 H40A 104(2)
C41 C40 H40B 110(2)
C40 C41 H41A 109.5
C40 C41 H41B 109.5
C40 C41 H41C 109.5
H41A C41 H41B 109.5
H41A C41 H41C 109.5
H41B C41 H41C 109.5
O2 C42 H42A 110.2
O2 C42 H42B 110.2
O2 C42 C43 107.6(3)
H42A C42 H42B 108.5
C43 C42 H42A 110.2
C43 C42 H42B 110.2
C42 C43 H43A 108.9
C42 C43 H43B 108.9
H43A C43 H43B 107.7
C44 C43 C42 113.3(3)
C44 C43 H43A 108.9
C44 C43 H43B 108.9
C43 C44 H44A 109.5
C43 C44 H44B 109.5
H44A C44 H44B 108.0
C45 C44 C43 110.9(4)
C45 C44 H44A 109.5
C45 C44 H44B 109.5
C44 C45 H45A 109.5
C44 C45 H45B 109.5
C44 C45 H45C 109.5
H45A C45 H45B 109.5
H45A C45 H45C 109.5
H45B C45 H45C 109.5
O3 C46 H46A 110.1
O3 C46 H46B 110.1
O3 C46 C47 108.0(3)
H46A C46 H46B 108.4
C47 C46 H46A 110.1
C47 C46 H46B 110.1
C46 C47 H47A 108.6
C46 C47 H47B 108.6
C46 C47 C48 114.8(3)
H47A C47 H47B 107.5
C48 C47 H47A 108.6
C48 C47 H47B 108.6
H48A C48 H48B 101(3)
C47 C48 H48A 117(2)
C47 C48 H48B 111(3)
C47 C48 C49 112.0(3)
C49 C48 H48A 100(2)
C49 C48 H48B 114(3)
C48 C49 H49A 109.5
C48 C49 H49B 109.5
C48 C49 H49C 109.5
H49A C49 H49B 109.5
H49A C49 H49C 109.5
H49B C49 H49C 109.5
O4 C50 H50A 110.3
O4 C50 H50B 110.3
O4 C50 C51 107.2(3)
H50A C50 H50B 108.5
C51 C50 H50A 110.3
C51 C50 H50B 110.3
C50 C51 H51A 109.1
C50 C51 H51B 109.1
H51A C51 H51B 107.8
C52 C51 C50 112.7(3)
C52 C51 H51A 109.1
C52 C51 H51B 109.1
C51 C52 H52A 109.0
C51 C52 H52B 109.0
C51 C52 C53 113.1(3)
H52A C52 H52B 107.8
C53 C52 H52A 109.0
C53 C52 H52B 109.0
C52 C53 H53A 109.5
C52 C53 H53B 109.5
C52 C53 H53C 109.5
H53A C53 H53B 109.5
H53A C53 H53C 109.5
H53B C53 H53C 109.5
O5 C54 H54A 110.2
O5 C54 H54B 110.2
O5 C54 C55 107.6(3)
H54A C54 H54B 108.5
C55 C54 H54A 110.2
C55 C54 H54B 110.2
C54 C55 H55A 108.8
C54 C55 H55B 108.8
H55A C55 H55B 107.7
C56 C55 C54 113.6(3)
C56 C55 H55A 108.8
C56 C55 H55B 108.8
C55 C56 H56A 109.0
C55 C56 H56B 109.0
C55 C56 C57 112.9(5)
H56A C56 H56B 107.8
C57 C56 H56A 109.0
C57 C56 H56B 109.0
C56 C57 H57A 109.5
C56 C57 H57B 109.5
C56 C57 H57C 109.5
H57A C57 H57B 109.5
H57A C57 H57C 109.5
H57B C57 H57C 109.5
O6 C58 H58A 108.9
O6 C58 H58B 108.9
O6 C58 C59 113.2(4)
H58A C58 H58B 107.7
C59 C58 H58A 108.9
C59 C58 H58B 108.9
C58 C59 H59A 107.8
C58 C59 H59B 107.8
C58 C59 H59C 107.1
C58 C59 H59D 107.1
H59A C59 H59B 107.1
H59A C59 H59C 64.3
H59A C59 H59D 145.0
H59B C59 H59C 45.3
H59B C59 H59D 63.3
H59C C59 H59D 106.8
C60A C59 C58 118.0(6)
C60A C59 H59A 107.8
C60A C59 H59B 107.8
C60A C59 H59C 133.8
C60A C59 H59D 52.0
C60B C59 C58 120.7(11)
C60B C59 H59A 51.3
C60B C59 H59B 130.6
C60B C59 H59C 107.1
C60B C59 H59D 107.1
C60B C59 C60A 57.8(10)
C59 C60A H60A 108.2
C59 C60A H60B 108.2
C59 C60A C61A 116.3(7)
H60A C60A H60B 107.4
C61A C60A H60A 108.2
C61A C60A H60B 108.2
C59 C60B H60C 107.0
C59 C60B H60D 107.0
H60C C60B H60D 106.8
C61B C60B C59 121(2)
C61B C60B H60C 107.0
C61B C60B H60D 107.0
C60B C61B H61D 109.5
C60B C61B H61E 109.5
C60B C61B H61F 109.5
H61D C61B H61E 109.5
H61D C61B H61F 109.5
H61E C61B H61F 109.5
S1A C62A H62A 120.1
S1B C62B H62B 118.2
S3A C63A H63A 119.4
S3B C63B H63B 118.9
S2A C64A H64A 120.2
S2B C64B H64B 119.0

loop_
_geom_bond_atom_site_label_1
_geom_bond_atom_site_label_2
_geom_bond_distance
S1A C3 1.713(3)
S1A C62A 1.715(11)
S1B C2 1.663(3)
S1B C62B 1.707(18)
S2A C30 1.697(3)
S2A C64A 1.717(10)
S2B C31 1.676(3)
S2B C64B 1.717(17)
S3A C28 1.698(3)
S3A C63A 1.704(13)
S3B C27 1.682(3)
S3B C63B 1.701(17)
O1 C18 1.369(4)
O1 C38 1.446(4)
O2 C7 1.365(4)
O2 C42 1.439(4)
O3 C8 1.371(4)
O3 C46 1.447(4)
O4 C35 1.362(4)
O4 C50 1.435(4)
O5 C36 1.362(4)
O5 C54 1.429(4)
O6 C19 1.385(4)
O6 C58 1.462(6)
C2 C3 1.396(4)
C2 C4 1.437(4)
C3 C15 1.437(4)
C4 C5 1.455(4)
C4 C13 1.396(4)
C5 C6 1.415(4)
C5 C10 1.399(4)
C6 H6 0.9300
C6 C7 1.381(4)
C7 C8 1.419(5)
C8 C9 1.370(4)
C9 H9 0.9300
C9 C10 1.431(4)
C10 C11 1.447(4)
C11 C12 1.402(4)
C11 C28 1.421(4)
C12 C13 1.436(4)
C12 C25 1.442(4)
C13 C14 1.454(4)
C14 C15 1.409(4)
C14 C23 1.442(4)
C15 C16 1.453(4)
C16 C17 1.407(4)
C16 C21 1.412(4)
C17 H17 0.9300
C17 C18 1.377(4)
C18 C19 1.408(5)
C19 C20 1.369(4)
C20 H20 0.9300
C20 C21 1.418(4)
C21 C22 1.447(4)
C22 C23 1.419(4)
C22 C31 1.429(4)
C23 C24 1.444(4)
C24 C25 1.439(4)
C24 C29 1.418(4)
C25 C26 1.423(4)
C26 C27 1.434(4)
C26 C33 1.443(4)
C27 C28 1.399(4)
C29 C30 1.419(4)
C29 C32 1.446(4)
C30 C31 1.402(4)
C32 C33 1.413(4)
C32 C37 1.411(4)
C33 C34 1.427(4)
C34 H34 0.9300
C34 C35 1.372(4)
C35 C36 1.428(4)
C36 C37 1.374(4)
C37 H37 0.9300
C38 H38A 0.9700
C38 H38B 0.9700
C38 C39 1.520(4)
C39 H39A 0.9700
C39 H39B 0.9700
C39 C40 1.514(5)
C40 H40A 1.00(4)
C40 H40B 0.94(4)
C40 C41 1.526(5)
C41 H41A 0.9600
C41 H41B 0.9600
C41 H41C 0.9600
C42 H42A 0.9700
C42 H42B 0.9700
C42 C43 1.527(5)
C43 H43A 0.9700
C43 H43B 0.9700
C43 C44 1.523(6)
C44 H44A 0.9700
C44 H44B 0.9700
C44 C45 1.521(7)
C45 H45A 0.9600
C45 H45B 0.9600
C45 H45C 0.9600
C46 H46A 0.9700
C46 H46B 0.9700
C46 C47 1.502(5)
C47 H47A 0.9700
C47 H47B 0.9700
C47 C48 1.519(5)
C48 H48A 0.95(4)
C48 H48B 0.89(4)
C48 C49 1.527(5)
C49 H49A 0.9600
C49 H49B 0.9600
C49 H49C 0.9600
C50 H50A 0.9700
C50 H50B 0.9700
C50 C51 1.517(4)
C51 H51A 0.9700
C51 H51B 0.9700
C51 C52 1.519(4)
C52 H52A 0.9700
C52 H52B 0.9700
C52 C53 1.522(4)
C53 H53A 0.9600
C53 H53B 0.9600
C53 H53C 0.9600
C54 H54A 0.9700
C54 H54B 0.9700
C54 C55 1.509(5)
C55 H55A 0.9700
C55 H55B 0.9700
C55 C56 1.490(6)
C56 H56A 0.9700
C56 H56B 0.9700
C56 C57 1.537(7)
C57 H57A 0.9600
C57 H57B 0.9600
C57 H57C 0.9600
C58 H58A 0.9700
C58 H58B 0.9700
C58 C59 1.541(8)
C59 H59A 0.9700
C59 H59B 0.9700
C59 H59C 0.9700
C59 H59D 0.9700
C59 C60A 1.433(9)
C59 C60B 1.34(2)
C60A H60A 0.9700
C60A H60B 0.9700
C60A C61A 1.471(11)
C60B H60C 0.9700
C60B H60D 0.9700
C60B C61B 1.32(3)
C61A H61A 0.9600
C61A H61B 0.9600
C61A H61C 0.9600
C61B H61D 0.9600
C61B H61E 0.9600
C61B H61F 0.9600
C62A H62A 0.9300
C62B H62B 0.9300
C63A H63A 0.9300
C63B H63B 0.9300
C64A H64A 0.9300
C64B H64B 0.9300

loop_
_geom_torsion_atom_site_label_1
_geom_torsion_atom_site_label_2
_geom_torsion_atom_site_label_3
_geom_torsion_atom_site_label_4
_geom_torsion
S1A C3 C15 C14 165.0(2)
S1A C3 C15 C16 -12.5(5)
S1B C2 C3 S1A -3.7(3)
S1B C2 C3 C15 173.4(2)
S1B C2 C4 C5 17.4(4)
S1B C2 C4 C13 -159.6(2)
S2A C30 C31 S2B 1.2(3)
S2A C30 C31 C22 -175.3(3)
S3B C27 C28 S3A 2.3(3)
S3B C27 C28 C11 177.7(3)
O1 C18 C19 O6 -3.6(5)
O1 C18 C19 C20 -179.3(3)
O1 C38 C39 C40 -75.6(4)
O2 C7 C8 O3 0.3(4)
O2 C7 C8 C9 179.3(3)
O2 C42 C43 C44 64.2(5)
O3 C8 C9 C10 179.5(3)
O3 C46 C47 C48 -64.4(4)
O4 C35 C36 O5 3.7(4)
O4 C35 C36 C37 -176.7(3)
O4 C50 C51 C52 -167.6(3)
O5 C36 C37 C32 -178.8(3)
O5 C54 C55 C56 59.0(5)
O6 C19 C20 C21 -178.1(3)
O6 C58 C59 C60A 71.9(7)
O6 C58 C59 C60B 139.1(13)
C2 C3 C15 C14 -11.5(4)
C2 C3 C15 C16 170.9(3)
C2 C4 C5 C6 23.7(5)
C2 C4 C5 C10 -160.6(3)
C2 C4 C13 C12 162.5(3)
C2 C4 C13 C14 -14.2(4)
C3 C2 C4 C5 -169.1(3)
C3 C2 C4 C13 13.8(4)
C3 C15 C16 C17 -15.5(5)
C3 C15 C16 C21 166.8(3)
C4 C2 C3 S1A -177.9(2)
C4 C2 C3 C15 -0.8(5)
C4 C5 C6 C7 177.1(3)
C4 C5 C10 C9 -175.8(3)
C4 C5 C10 C11 -1.8(5)
C4 C13 C14 C15 1.9(4)
C4 C13 C14 C23 -179.2(3)
C5 C4 C13 C12 -14.6(4)
C5 C4 C13 C14 168.6(3)
C5 C6 C7 O2 179.9(3)
C5 C6 C7 C8 -1.8(5)
C5 C10 C11 C12 -14.5(5)
C5 C10 C11 C28 164.7(3)
C6 C5 C10 C9 0.0(5)
C6 C5 C10 C11 174.0(3)
C6 C7 C8 O3 -178.2(3)
C6 C7 C8 C9 0.8(5)
C7 O2 C42 C43 -170.3(3)
C7 C8 C9 C10 0.6(5)
C8 O3 C46 C47 175.6(3)
C8 C9 C10 C5 -1.0(5)
C8 C9 C10 C11 -174.9(3)
C9 C10 C11 C12 159.3(3)
C9 C10 C11 C28 -21.5(5)
C10 C5 C6 C7 1.4(5)
C10 C11 C12 C13 16.4(4)
C10 C11 C12 C25 -166.7(3)
C10 C11 C28 S3A -16.4(5)
C10 C11 C28 C27 168.9(3)
C11 C12 C13 C4 -1.9(4)
C11 C12 C13 C14 174.9(3)
C11 C12 C25 C24 179.8(3)
C11 C12 C25 C26 -2.5(4)
C12 C11 C28 S3A 162.8(3)
C12 C11 C28 C27 -12.0(5)
C12 C13 C14 C15 -174.8(3)
C12 C13 C14 C23 4.0(4)
C12 C25 C26 C27 -11.4(4)
C12 C25 C26 C33 167.0(3)
C13 C4 C5 C6 -159.3(3)
C13 C4 C5 C10 16.4(5)
C13 C12 C25 C24 -3.3(4)
C13 C12 C25 C26 174.4(3)
C13 C14 C15 C3 10.9(4)
C13 C14 C15 C16 -171.4(3)
C13 C14 C23 C22 -178.0(3)
C13 C14 C23 C24 -0.7(4)
C14 C15 C16 C17 167.0(3)
C14 C15 C16 C21 -10.7(4)
C14 C23 C24 C25 -4.6(4)
C14 C23 C24 C29 178.9(3)
C15 C14 C23 C22 0.8(4)
C15 C14 C23 C24 178.1(3)
C15 C16 C17 C18 178.5(3)
C15 C16 C21 C20 177.9(3)
C15 C16 C21 C22 1.1(4)
C16 C17 C18 O1 -177.8(3)
C16 C17 C18 C19 4.4(5)
C16 C21 C22 C23 9.4(4)
C16 C21 C22 C31 -169.0(3)
C17 C16 C21 C20 0.2(4)
C17 C16 C21 C22 -176.6(3)
C17 C18 C19 O6 174.4(3)
C17 C18 C19 C20 -1.3(5)
C18 O1 C38 C39 174.2(3)
C18 C19 C20 C21 -2.3(5)
C19 O6 C58 C59 75.2(5)
C19 C20 C21 C16 2.8(5)
C19 C20 C21 C22 179.6(3)
C20 C21 C22 C23 -167.3(3)
C20 C21 C22 C31 14.3(5)
C21 C16 C17 C18 -3.8(5)
C21 C22 C23 C14 -10.4(4)
C21 C22 C23 C24 172.3(3)
C21 C22 C31 S2B 15.6(5)
C21 C22 C31 C30 -168.6(3)
C22 C23 C24 C25 172.7(3)
C22 C23 C24 C29 -3.8(4)
C23 C14 C15 C3 -167.9(3)
C23 C14 C15 C16 9.8(4)
C23 C22 C31 S2B -162.8(3)
C23 C22 C31 C30 13.0(5)
C23 C24 C25 C12 6.6(4)
C23 C24 C25 C26 -171.1(3)
C23 C24 C29 C30 12.8(4)
C23 C24 C29 C32 -171.7(3)
C24 C25 C26 C27 166.3(3)
C24 C25 C26 C33 -15.2(4)
C24 C29 C30 S2A 161.0(2)
C24 C29 C30 C31 -9.2(5)
C24 C29 C32 C33 -19.1(4)
C24 C29 C32 C37 160.1(3)
C25 C12 C13 C4 -178.8(3)
C25 C12 C13 C14 -2.0(4)
C25 C24 C29 C30 -163.7(3)
C25 C24 C29 C32 11.8(4)
C25 C26 C27 S3B -166.2(2)
C25 C26 C27 C28 13.7(4)
C25 C26 C33 C32 7.8(4)
C25 C26 C33 C34 -168.3(3)
C26 C27 C28 S3A -177.6(2)
C26 C27 C28 C11 -2.2(5)
C26 C33 C34 C35 175.3(3)
C27 C26 C33 C32 -173.9(3)
C27 C26 C33 C34 10.0(5)
C28 C11 C12 C13 -162.8(3)
C28 C11 C12 C25 14.1(4)
C29 C24 C25 C12 -176.9(3)
C29 C24 C25 C26 5.4(4)
C29 C30 C31 S2B 172.5(3)
C29 C30 C31 C22 -3.9(5)
C29 C32 C33 C26 9.2(4)
C29 C32 C33 C34 -174.5(3)
C29 C32 C37 C36 174.0(3)
C30 C29 C32 C33 156.0(3)
C30 C29 C32 C37 -24.7(5)
C31 C22 C23 C14 168.1(3)
C31 C22 C23 C24 -9.2(4)
C32 C29 C30 S2A -14.3(5)
C32 C29 C30 C31 175.5(3)
C32 C33 C34 C35 -0.8(5)
C33 C26 C27 S3B 15.5(5)
C33 C26 C27 C28 -164.6(3)
C33 C32 C37 C36 -6.8(5)
C33 C34 C35 O4 176.3(3)
C33 C34 C35 C36 -4.3(5)
C34 C35 C36 O5 -175.8(3)
C34 C35 C36 C37 3.9(5)
C35 O4 C50 C51 -175.3(3)
C35 C36 C37 C32 1.6(5)
C36 O5 C54 C55 175.5(3)
C37 C32 C33 C26 -170.1(3)
C37 C32 C33 C34 6.3(4)
C38 O1 C18 C17 10.7(5)
C38 O1 C18 C19 -171.5(3)
C38 C39 C40 C41 -179.5(3)
C42 O2 C7 C6 -10.7(5)
C42 O2 C7 C8 170.9(3)
C42 C43 C44 C45 178.5(5)
C46 O3 C8 C7 -170.5(3)
C46 O3 C8 C9 10.6(5)
C46 C47 C48 C49 179.9(3)
C50 O4 C35 C34 -8.6(5)
C50 O4 C35 C36 172.0(3)
C50 C51 C52 C53 -178.9(3)
C54 O5 C36 C35 -178.7(3)
C54 O5 C36 C37 1.7(5)
C54 C55 C56 C57 178.7(4)
C58 O6 C19 C18 75.7(4)
C58 O6 C19 C20 -108.6(4)
C58 C59 C60A C61A 169.8(7)
C58 C59 C60B C61B 178.4(18)
C60A C59 C60B C61B -76(2)
C60B C59 C60A C61A 59.4(14)
C62A S1A C3 C2 4.8(5)
C62A S1A C3 C15 -172.0(5)
C62B S1B C2 C3 -2.3(7)
C62B S1B C2 C4 171.6(7)
C63A S3A C28 C11 -170.2(5)
C63A S3A C28 C27 5.0(5)
C63B S3B C27 C26 177.1(8)
C63B S3B C27 C28 -2.8(8)
C64A S2A C30 C29 -168.8(6)
C64A S2A C30 C31 2.2(5)
C64B S2B C31 C22 173.5(8)
C64B S2B C31 C30 -2.6(8)

loop_
_platon_squeeze_void_nr
_platon_squeeze_void_average_x
_platon_squeeze_void_average_y
_platon_squeeze_void_average_z
_platon_squeeze_void_volume
_platon_squeeze_void_count_electrons
_platon_squeeze_void_content
1 0.000 0.498 0.000 439 122 ' '
